data_7203965
loop_
_publ_author_name
'Ben-Haida, Abderrazak'
'Colquhoun, Howard M.'
'Hodge, Philip'
'Williams, David J.'

_publ_section_title
;
 Cyclic oligomers of poly(ether ketone) (PEK): synthesis, extraction
 from polymer, fractionation, and characterisation of the cyclic
 trimer, tetramer and pentamer
;
_journal_issue 9
_journal_name_full 'Journal of Materials Chemistry'
_journal_page_first 2011
_journal_paper_doi 10.1039/b000738m
_journal_volume 10
_journal_year 2000
_chemical_formula_sum 'C42 H34 Cl2 O8'
_chemical_formula_weight 737.59
_chemical_name_systematic
; 
 ? 
;
_space_group_IT_number 14
_symmetry_cell_setting monoclinic
_symmetry_space_group_name_Hall '-P 2ybc'
_symmetry_space_group_name_H-M 'P 1 21/c 1'
_atom_sites_solution_hydrogens geom
_atom_sites_solution_primary direct
_atom_sites_solution_secondary difmap
_audit_creation_method SHELXL
_cell_angle_alpha 90.00
_cell_angle_beta 96.911(7)
_cell_angle_gamma 90.00
_cell_formula_units_Z 4
_cell_length_a 11.1071(5)
_cell_length_b 25.4188(9)
_cell_length_c 12.5938(5)
_cell_measurement_reflns_used 27
_cell_measurement_temperature 183(2)
_cell_measurement_theta_max 26.45
_cell_measurement_theta_min 11.09
_cell_volume 3529.8(3)
_computing_cell_refinement 'Siemens XSCANS'
_computing_data_collection 'Siemens XSCANS'
_computing_data_reduction 'Siemens SHELXTL'
_computing_molecular_graphics 'Siemens SHELXTL'
_computing_publication_material 'Siemens SHELXTL'
_computing_structure_refinement 'SHELXL-93 (Sheldrick, 1993)'
_computing_structure_solution 'SHELXS-86 (Sheldrick, 1990)'
_diffrn_ambient_temperature 183(2)
_diffrn_measurement_device 'Siemens P4'
_diffrn_measurement_method '\w scans'
_diffrn_radiation_monochromator graphite
_diffrn_radiation_source 'fine-focus sealed tube'
_diffrn_radiation_type CuK\a
_diffrn_radiation_wavelength 1.54178
_diffrn_reflns_av_R_equivalents 0.0287
_diffrn_reflns_av_sigmaI/netI 0.0321
_diffrn_reflns_limit_h_max 5
_diffrn_reflns_limit_h_min -12
_diffrn_reflns_limit_k_max 20
_diffrn_reflns_limit_k_min -29
_diffrn_reflns_limit_l_max 14
_diffrn_reflns_limit_l_min -11
_diffrn_reflns_number 5870
_diffrn_reflns_theta_max 61.98
_diffrn_reflns_theta_min 3.48
_diffrn_standards_interval_count 97
_diffrn_standards_number 3
_exptl_absorpt_coefficient_mu 2.120
_exptl_absorpt_correction_type none
_exptl_crystal_density_diffrn 1.388
_exptl_crystal_F_000 1536
_refine_diff_density_max 0.350
_refine_diff_density_min -0.448
_refine_diff_density_rms 0.066
_refine_ls_extinction_coef 0.0014(2)
_refine_ls_extinction_expression Fc^*^=kFc[1+0.001xFc^2^\l^3^/sin(2\q)]^-1/4^
_refine_ls_extinction_method SHELXL
_refine_ls_goodness_of_fit_all 1.037
_refine_ls_goodness_of_fit_obs 1.075
_refine_ls_matrix_type full
_refine_ls_number_parameters 478
_refine_ls_number_reflns 5272
_refine_ls_number_restraints 2
_refine_ls_restrained_S_all 1.060
_refine_ls_restrained_S_obs 1.075
_refine_ls_R_factor_all 0.0647
_refine_ls_R_factor_obs 0.0514
_refine_ls_shift/esd_max -0.193
_refine_ls_shift/esd_mean 0.003
_refine_ls_structure_factor_coef Fsqd
_refine_ls_weighting_details 'w=1/[\s^2^(Fo^2^)+(0.0840P)^2^+2.2684P] where P=(Fo^2^+2Fc^2^)/3'
_refine_ls_weighting_scheme calc
_refine_ls_wR_factor_all 0.1471
_refine_ls_wR_factor_obs 0.1338
_reflns_number_observed 4541
_reflns_number_total 5556
_reflns_observed_criterion >2sigma(I)
_cod_data_source_file b000738m.txt
_cod_data_source_block hmc9815
_cod_depositor_comments
;
The following automatic conversions were performed:
'_symmetry_cell_setting' value 'Monoclinic' changed to 'monoclinic'
according to '/home/saulius/struct/CIF-dictionaries/cif_core.dic'
dictionary named 'cif_core.dic' version 2.4.1 from 2010-06-29.

Automatic conversion script
Id: cif_fix_enum 1527 2010-12-29 10:47:43Z saulius 

The following automatic conversions were performed:

'_refine_ls_weighting_scheme' value 'calc
w=1/[\s^2^(Fo^2^)+(0.0840P)^2^+2.2684P] where P=(Fo^2^+2Fc^2^)/3' was
changed to 'calc'. New tag '_refine_ls_weighting_details' was
created. The value of the new tag was set to
'w=1/[\s^2^(Fo^2^)+(0.0840P)^2^+2.2684P] where P=(Fo^2^+2Fc^2^)/3'.

Automatic conversion script
Id: cif_fix_values 3143 2015-03-26 13:38:13Z robertas 
;
_cod_original_cell_volume 3529.8(2)
_cod_original_sg_symbol_H-M P2(1)/c
_cod_database_code 7203965

loop_
_symmetry_equiv_pos_as_xyz
'x, y, z'
'-x, y+1/2, -z+1/2'
'-x, -y, -z'
'x, -y-1/2, z-1/2'

loop_
_atom_site_aniso_label
_atom_site_aniso_U_11
_atom_site_aniso_U_22
_atom_site_aniso_U_33
_atom_site_aniso_U_23
_atom_site_aniso_U_13
_atom_site_aniso_U_12
O1 0.0230(10) 0.0410(11) 0.0358(11) 0.0031(9) -0.0038(8) -0.0060(8)
C2 0.0229(13) 0.0278(14) 0.0342(15) -0.0027(11) -0.0010(11) 0.0016(11)
C3 0.0204(13) 0.0344(15) 0.0307(14) -0.0025(12) -0.0041(11) 0.0060(11)
C4 0.0255(14) 0.0350(15) 0.0252(13) -0.0002(11) -0.0022(11) 0.0060(11)
C5 0.0215(13) 0.0321(15) 0.0276(14) -0.0048(11) -0.0019(11) 0.0035(11)
C6 0.0212(13) 0.0327(15) 0.036(2) -0.0011(12) -0.0041(11) 0.0062(11)
C7 0.0267(14) 0.0284(14) 0.036(2) 0.0032(12) -0.0034(12) 0.0059(11)
C8 0.0233(14) 0.041(2) 0.0292(15) -0.0010(12) -0.0013(11) 0.0054(12)
O8 0.0280(11) 0.086(2) 0.0264(12) 0.0075(11) -0.0005(9) 0.0004(11)
C9 0.0219(13) 0.0307(14) 0.0298(14) 0.0018(11) -0.0032(11) 0.0005(11)
C10 0.0250(14) 0.038(2) 0.0301(14) -0.0026(12) 0.0005(11) -0.0029(12)
C11 0.0197(13) 0.038(2) 0.036(2) 0.0008(12) 0.0052(11) -0.0032(11)
C12 0.0215(13) 0.0281(14) 0.0342(15) 0.0031(11) -0.0053(11) -0.0048(11)
C13 0.0302(15) 0.0310(15) 0.0284(14) -0.0010(11) 0.0002(11) 0.0009(11)
C14 0.0216(13) 0.0336(15) 0.0304(14) 0.0028(11) 0.0003(11) 0.0052(11)
O15 0.0221(10) 0.0528(13) 0.0308(11) 0.0067(9) -0.0055(8) -0.0141(9)
C16 0.0164(12) 0.0316(14) 0.0322(14) 0.0014(11) -0.0021(10) -0.0014(10)
C17 0.0186(12) 0.0281(14) 0.039(2) 0.0001(12) 0.0009(11) -0.0052(10)
C18 0.0187(12) 0.0276(14) 0.0328(14) -0.0024(11) -0.0033(10) -0.0025(10)
C19 0.0165(12) 0.0276(14) 0.0319(14) -0.0003(11) -0.0017(10) 0.0023(10)
C20 0.0194(12) 0.0252(13) 0.037(2) 0.0007(11) -0.0024(11) -0.0014(10)
C21 0.0186(12) 0.0311(14) 0.0335(15) -0.0017(11) -0.0024(11) -0.0039(10)
C22 0.0199(13) 0.0268(14) 0.0349(15) 0.0007(11) -0.0032(11) 0.0017(10)
O22 0.0213(10) 0.0499(13) 0.0364(11) 0.0049(9) -0.0092(8) -0.0067(9)
C23 0.0190(13) 0.0282(14) 0.0310(14) -0.0022(11) -0.0004(10) -0.0008(10)
C24 0.0182(12) 0.0353(15) 0.0332(15) -0.0009(12) -0.0032(11) 0.0030(11)
C25 0.0242(13) 0.0311(15) 0.0303(14) 0.0020(11) -0.0023(11) 0.0020(11)
C26 0.0186(13) 0.0323(14) 0.0312(14) -0.0039(11) 0.0003(10) -0.0034(11)
C27 0.0165(12) 0.0336(15) 0.0356(15) 0.0000(12) -0.0017(10) 0.0031(11)
C28 0.0210(13) 0.0261(13) 0.0336(14) 0.0017(11) -0.0019(11) 0.0039(10)
O29 0.0207(10) 0.0498(13) 0.0348(11) 0.0073(9) -0.0053(8) -0.0087(9)
C30 0.0200(13) 0.0291(14) 0.0354(15) 0.0042(11) -0.0045(11) -0.0028(11)
C31 0.0261(14) 0.0271(14) 0.0304(14) 0.0001(11) 0.0007(11) -0.0037(11)
C32 0.0227(13) 0.0265(13) 0.0349(15) 0.0014(11) 0.0031(11) -0.0002(10)
C33 0.0208(13) 0.0235(13) 0.0358(15) 0.0007(11) -0.0020(11) -0.0018(10)
C34 0.0262(14) 0.037(2) 0.0312(15) -0.0039(12) 0.0023(11) -0.0015(12)
C35 0.0198(13) 0.045(2) 0.037(2) -0.0006(13) 0.0029(11) 0.0030(12)
C36 0.0205(13) 0.0260(13) 0.039(2) -0.0008(11) -0.0022(11) -0.0011(11)
O36 0.0216(10) 0.0477(13) 0.0420(12) 0.0067(10) 0.0001(9) -0.0078(9)
C37 0.0178(12) 0.0260(14) 0.0345(15) -0.0002(11) 0.0003(11) 0.0013(10)
C38 0.0194(12) 0.0243(13) 0.041(2) -0.0008(11) -0.0003(11) -0.0038(10)
C39 0.0206(13) 0.0274(14) 0.037(2) -0.0023(11) -0.0051(11) -0.0026(11)
C40 0.0220(13) 0.0288(14) 0.0328(15) 0.0038(11) -0.0009(11) 0.0027(11)
C41 0.0278(14) 0.0253(14) 0.040(2) -0.0009(12) -0.0011(12) -0.0055(11)
C42 0.0243(13) 0.0261(14) 0.037(2) -0.0033(11) -0.0022(11) -0.0044(11)
C43 0.038(2) 0.050(2) 0.058(2) -0.001(2) 0.001(2) -0.0005(15)
O43 0.0395(13) 0.0464(14) 0.088(2) 0.0000(13) -0.0110(13) 0.0014(11)
C44 0.045(2) 0.067(2) 0.050(2) 0.004(2) -0.002(2) -0.007(2)
O44 0.066(2) 0.066(2) 0.071(2) -0.0139(15) 0.0001(15) -0.021(2)
C45 0.0279(15) 0.031(2) 0.043(2) 0.0060(13) -0.0036(12) -0.0019(12)
Cl1 0.0388(4) 0.0350(4) 0.0444(4) -0.0012(3) 0.0039(3) -0.0007(3)
Cl2 0.0492(5) 0.0446(5) 0.0454(5) -0.0084(3) 0.0076(3) -0.0128(3)

loop_
_atom_site_label
_atom_site_type_symbol
_atom_site_fract_x
_atom_site_fract_y
_atom_site_fract_z
_atom_site_U_iso_or_equiv
_atom_site_thermal_displace_type
_atom_site_occupancy
_atom_site_calc_flag
_atom_site_refinement_flags
_atom_site_disorder_group
O1 O 0.3535(2) 0.58974(8) -0.1792(2) 0.0339(5) Uani 1 d . .
C2 C 0.4557(2) 0.61011(11) -0.2169(2) 0.0286(6) Uani 1 d . .
C3 C 0.4381(2) 0.64320(11) -0.3046(2) 0.0291(6) Uani 1 d . .
H3A H 0.3584(2) 0.65044(11) -0.3377(2) 0.035 Uiso 1 calc R .
C4 C 0.5369(2) 0.66563(11) -0.3439(2) 0.0290(6) Uani 1 d . .
H4A H 0.5248(2) 0.68812(11) -0.4045(2) 0.035 Uiso 1 calc R .
C5 C 0.6547(2) 0.65555(11) -0.2952(2) 0.0275(6) Uani 1 d . .
C6 C 0.6705(2) 0.62013(11) -0.2103(2) 0.0304(6) Uani 1 d . .
H6A H 0.7502(2) 0.61209(11) -0.1782(2) 0.037 Uiso 1 calc R .
C7 C 0.5728(3) 0.59655(11) -0.1721(2) 0.0310(6) Uani 1 d . .
H7A H 0.5848(3) 0.57139(11) -0.1161(2) 0.037 Uiso 1 calc R .
C8 C 0.7604(2) 0.68058(12) -0.3384(2) 0.0315(6) Uani 1 d . .
O8 O 0.7568(2) 0.69250(11) -0.4325(2) 0.0470(6) Uani 1 d . .
C9 C 0.8733(2) 0.68964(11) -0.2631(2) 0.0280(6) Uani 1 d . .
C10 C 0.9849(3) 0.68157(11) -0.2996(2) 0.0312(6) Uani 1 d . .
H10A H 0.9886(3) 0.67231(11) -0.3722(2) 0.037 Uiso 1 calc R .
C11 C 1.0916(2) 0.68702(11) -0.2300(2) 0.0313(6) Uani 1 d . .
H11A H 1.1678(2) 0.67949(11) -0.2536(2) 0.038 Uiso 1 calc R .
C12 C 1.0851(2) 0.70343(11) -0.1269(2) 0.0286(6) Uani 1 d . .
C13 C 0.9751(3) 0.71475(11) -0.0904(2) 0.0301(6) Uani 1 d . .
H13A H 0.9724(3) 0.72800(11) -0.0202(2) 0.036 Uiso 1 calc R .
C14 C 0.8688(2) 0.70633(11) -0.1586(2) 0.0288(6) Uani 1 d . .
H14B H 0.7925(2) 0.71203(11) -0.1336(2) 0.035 Uiso 1 calc R .
O15 O 1.1943(2) 0.71037(9) -0.0621(2) 0.0360(5) Uani 1 d . .
C16 C 1.1981(2) 0.69607(11) 0.0442(2) 0.0271(6) Uani 1 d . .
C17 C 1.2722(2) 0.72605(11) 0.1182(2) 0.0287(6) Uani 1 d . .
H17A H 1.3163(2) 0.75509(11) 0.0953(2) 0.034 Uiso 1 calc R .
C18 C 1.2805(2) 0.71300(11) 0.2252(2) 0.0269(6) Uani 1 d . .
H18A H 1.3313(2) 0.73310(11) 0.2761(2) 0.032 Uiso 1 calc R .
C19 C 1.2152(2) 0.67063(10) 0.2598(2) 0.0257(6) Uani 1 d . .
C20 C 1.1445(2) 0.64054(11) 0.1832(2) 0.0277(6) Uani 1 d . .
H20A H 1.1009(2) 0.61120(11) 0.2054(2) 0.033 Uiso 1 calc R .
C21 C 1.1368(2) 0.65263(11) 0.0755(2) 0.0282(6) Uani 1 d . .
H21A H 1.0901(2) 0.63135(11) 0.0239(2) 0.034 Uiso 1 calc R .
C22 C 1.2234(2) 0.65659(11) 0.3752(2) 0.0277(6) Uani 1 d . .
O22 O 1.3168(2) 0.66432(9) 0.4364(2) 0.0369(5) Uani 1 d . .
C23 C 1.1163(2) 0.63125(10) 0.4142(2) 0.0264(6) Uani 1 d . .
C24 C 1.1315(2) 0.59163(11) 0.4911(2) 0.0294(6) Uani 1 d . .
H24A H 1.2109(2) 0.58215(11) 0.5218(2) 0.035 Uiso 1 calc R .
C25 C 1.0319(2) 0.56586(11) 0.5236(2) 0.0290(6) Uani 1 d . .
H25A H 1.0427(2) 0.53820(11) 0.5746(2) 0.035 Uiso 1 calc R .
C26 C 0.9160(2) 0.58112(11) 0.4803(2) 0.0276(6) Uani 1 d . .
C27 C 0.8985(2) 0.62192(11) 0.4080(2) 0.0289(6) Uani 1 d . .
H27A H 0.8189(2) 0.63301(11) 0.3816(2) 0.035 Uiso 1 calc R .
C28 C 0.9984(2) 0.64660(11) 0.3743(2) 0.0273(6) Uani 1 d . .
H28A H 0.9868(2) 0.67431(11) 0.3235(2) 0.033 Uiso 1 calc R .
O29 O 0.8212(2) 0.55471(9) 0.5184(2) 0.0358(5) Uani 1 d . .
C30 C 0.7120(2) 0.55068(11) 0.4513(2) 0.0288(6) Uani 1 d . .
C31 C 0.6071(2) 0.56060(11) 0.4974(2) 0.0281(6) Uani 1 d . .
H31A H 0.6112(2) 0.57022(11) 0.5706(2) 0.034 Uiso 1 calc R .
C32 C 0.4957(2) 0.55622(10) 0.4345(2) 0.0281(6) Uani 1 d . .
H32A H 0.4230(2) 0.56220(10) 0.4654(2) 0.034 Uiso 1 calc R .
C33 C 0.4897(2) 0.54315(10) 0.3265(2) 0.0271(6) Uani 1 d . .
C34 C 0.5969(3) 0.53249(11) 0.2836(2) 0.0315(6) Uani 1 d . .
H34A H 0.5938(3) 0.52304(11) 0.2103(2) 0.038 Uiso 1 calc R .
C35 C 0.7081(2) 0.53546(12) 0.3461(2) 0.0340(6) Uani 1 d . .
H35A H 0.7807(2) 0.52710(12) 0.3168(2) 0.041 Uiso 1 calc R .
C36 C 0.3689(2) 0.53893(11) 0.2593(2) 0.0290(6) Uani 1 d . .
O36 O 0.2786(2) 0.52525(9) 0.2991(2) 0.0374(5) Uani 1 d . .
C37 C 0.3639(2) 0.55292(11) 0.1443(2) 0.0263(6) Uani 1 d . .
C38 C 0.2908(2) 0.52480(10) 0.0659(2) 0.0285(6) Uani 1 d . .
H38A H 0.2409(2) 0.49710(10) 0.0863(2) 0.034 Uiso 1 calc R .
C39 C 0.2906(2) 0.53704(11) -0.0414(2) 0.0290(6) Uani 1 d . .
H39A H 0.2442(2) 0.51663(11) -0.0948(2) 0.035 Uiso 1 calc R .
C40 C 0.3582(2) 0.57908(11) -0.0702(2) 0.0282(6) Uani 1 d . .
C41 C 0.4241(3) 0.61000(11) 0.0070(2) 0.0314(6) Uani 1 d . .
H41A H 0.4652(3) 0.64057(11) -0.0129(2) 0.038 Uiso 1 calc R .
C42 C 0.4291(2) 0.59576(11) 0.1130(2) 0.0297(6) Uani 1 d . .
H42A H 0.4781(2) 0.61557(11) 0.1657(2) 0.036 Uiso 1 calc R .
C43 C 0.0185(3) 0.45641(14) 0.2056(3) 0.0489(8) Uani 1 d . .
H43A H -0.0615(7) 0.4414(3) 0.2124(19) 0.059 Uiso 1 calc R .
H43B H 0.0801(15) 0.4381(2) 0.2544(13) 0.059 Uiso 1 calc R .
H43C H 0.0368(22) 0.45223(15) 0.1319(7) 0.059 Uiso 1 calc R .
O43 O 0.0186(2) 0.51016(10) 0.2318(2) 0.0593(7) Uani 1 d D .
H43 H 0.0982(9) 0.5178(17) 0.2422(36) 0.071 Uiso 1 d D .
C44 C -0.1821(3) 0.6085(2) 0.0936(3) 0.0547(9) Uani 1 d . .
H44A H -0.2152(19) 0.6308(6) 0.0337(5) 0.066 Uiso 1 calc R .
H44B H -0.1344(6) 0.6301(6) 0.1478(15) 0.066 Uiso 1 calc R .
H44C H -0.2488(13) 0.5917(2) 0.1251(18) 0.066 Uiso 1 calc R .
O44 O -0.1069(3) 0.56940(12) 0.0564(3) 0.0686(8) Uani 1 d D .
H44 H -0.0680(39) 0.5498(17) 0.1093(28) 0.082 Uiso 1 d D .
C45 C 0.5745(3) 0.69760(11) -0.6366(3) 0.0348(7) Uani 1 d . .
H45A H 0.4986(3) 0.67680(11) -0.6440(3) 0.042 Uiso 1 calc R .
H45B H 0.6338(3) 0.67962(11) -0.5838(3) 0.042 Uiso 1 calc R .
Cl1 Cl 0.54501(7) 0.76103(3) -0.58898(6) 0.0395(2) Uani 1 d . .
Cl2 Cl 0.63209(8) 0.69992(3) -0.76133(7) 0.0462(2) Uani 1 d . .

loop_
_atom_type_symbol
_atom_type_description
_atom_type_scat_dispersion_real
_atom_type_scat_dispersion_imag
_atom_type_scat_source
C C 0.0181 0.0091 'International Tables Vol C Tables 4.2.6.8 and 6.1.1.4'
H H 0.0000 0.0000 'International Tables Vol C Tables 4.2.6.8 and 6.1.1.4'
O O 0.0492 0.0322 'International Tables Vol C Tables 4.2.6.8 and 6.1.1.4'
Cl Cl 0.3639 0.7018 'International Tables Vol C Tables 4.2.6.8 and 6.1.1.4'

loop_
_geom_angle_atom_site_label_1
_geom_angle_atom_site_label_2
_geom_angle_atom_site_label_3
_geom_angle
_geom_angle_site_symmetry_1
_geom_angle_site_symmetry_3
_geom_angle_publ_flag
C2 O1 C40 118.4(2) . . ?
O1 C2 C3 117.4(2) . . ?
O1 C2 C7 122.1(3) . . ?
C3 C2 C7 120.5(3) . . ?
C4 C3 C2 119.7(2) . . ?
C3 C4 C5 120.6(3) . . ?
C6 C5 C4 118.6(3) . . ?
C6 C5 C8 121.5(2) . . ?
C4 C5 C8 119.8(3) . . ?
C7 C6 C5 121.2(3) . . ?
C6 C7 C2 119.1(3) . . ?
O8 C8 C5 121.6(3) . . ?
O8 C8 C9 120.3(3) . . ?
C5 C8 C9 118.0(2) . . ?
C10 C9 C14 119.6(2) . . ?
C10 C9 C8 118.8(3) . . ?
C14 C9 C8 121.6(2) . . ?
C9 C10 C11 120.2(3) . . ?
C12 C11 C10 119.2(3) . . ?
C11 C12 C13 121.6(3) . . ?
C11 C12 O15 116.9(2) . . ?
C13 C12 O15 121.4(3) . . ?
C12 C13 C14 118.7(3) . . ?
C9 C14 C13 120.5(3) . . ?
C16 O15 C12 117.3(2) . . ?
C21 C16 O15 121.9(2) . . ?
C21 C16 C17 121.2(3) . . ?
O15 C16 C17 116.8(2) . . ?
C18 C17 C16 119.1(3) . . ?
C17 C18 C19 120.9(2) . . ?
C20 C19 C18 118.5(3) . . ?
C20 C19 C22 120.4(2) . . ?
C18 C19 C22 121.1(2) . . ?
C21 C20 C19 121.3(3) . . ?
C16 C21 C20 118.9(3) . . ?
O22 C22 C23 120.6(3) . . ?
O22 C22 C19 121.3(2) . . ?
C23 C22 C19 118.0(2) . . ?
C24 C23 C28 118.7(2) . . ?
C24 C23 C22 120.5(2) . . ?
C28 C23 C22 120.8(2) . . ?
C25 C24 C23 120.7(2) . . ?
C24 C25 C26 119.1(3) . . ?
C27 C26 O29 122.9(2) . . ?
C27 C26 C25 121.2(3) . . ?
O29 C26 C25 115.8(2) . . ?
C26 C27 C28 119.3(2) . . ?
C27 C28 C23 120.9(3) . . ?
C26 O29 C30 117.9(2) . . ?
C35 C30 C31 121.6(3) . . ?
C35 C30 O29 121.8(3) . . ?
C31 C30 O29 116.5(3) . . ?
C30 C31 C32 118.8(3) . . ?
C31 C32 C33 120.6(3) . . ?
C34 C33 C32 118.8(2) . . ?
C34 C33 C36 121.1(3) . . ?
C32 C33 C36 120.1(2) . . ?
C35 C34 C33 121.0(3) . . ?
C30 C35 C34 119.0(3) . . ?
O36 C36 C37 122.0(2) . . ?
O36 C36 C33 120.7(3) . . ?
C37 C36 C33 117.3(2) . . ?
C42 C37 C38 118.6(3) . . ?
C42 C37 C36 120.2(2) . . ?
C38 C37 C36 121.1(2) . . ?
C39 C38 C37 120.4(3) . . ?
C40 C39 C38 119.5(3) . . ?
C39 C40 C41 120.8(3) . . ?
C39 C40 O1 116.9(2) . . ?
C41 C40 O1 122.3(2) . . ?
C42 C41 C40 119.1(3) . . ?
C41 C42 C37 121.2(3) . . ?
Cl1 C45 Cl2 111.9(2) . . ?

loop_
_geom_bond_atom_site_label_1
_geom_bond_atom_site_label_2
_geom_bond_distance
_geom_bond_site_symmetry_2
_geom_bond_publ_flag
O1 C2 1.382(3) . ?
O1 C40 1.393(3) . ?
C2 C3 1.384(4) . ?
C2 C7 1.397(4) . ?
C3 C4 1.379(4) . ?
C4 C5 1.401(4) . ?
C5 C6 1.393(4) . ?
C5 C8 1.494(4) . ?
C6 C7 1.376(4) . ?
C8 O8 1.219(4) . ?
C8 C9 1.496(4) . ?
C9 C10 1.389(4) . ?
C9 C14 1.390(4) . ?
C10 C11 1.393(4) . ?
C11 C12 1.375(4) . ?
C12 C13 1.386(4) . ?
C12 O15 1.389(3) . ?
C13 C14 1.391(4) . ?
O15 C16 1.383(3) . ?
C16 C21 1.379(4) . ?
C16 C17 1.394(4) . ?
C17 C18 1.380(4) . ?
C18 C19 1.397(4) . ?
C19 C20 1.397(4) . ?
C19 C22 1.488(4) . ?
C20 C21 1.383(4) . ?
C22 O22 1.232(3) . ?
C22 C23 1.487(4) . ?
C23 C24 1.394(4) . ?
C23 C28 1.400(4) . ?
C24 C25 1.389(4) . ?
C25 C26 1.392(4) . ?
C26 C27 1.378(4) . ?
C26 O29 1.382(3) . ?
C27 C28 1.385(4) . ?
O29 C30 1.396(3) . ?
C30 C35 1.376(4) . ?
C30 C31 1.386(4) . ?
C31 C32 1.391(4) . ?
C32 C33 1.394(4) . ?
C33 C34 1.392(4) . ?
C33 C36 1.501(4) . ?
C34 C35 1.385(4) . ?
C36 O36 1.225(3) . ?
C36 C37 1.485(4) . ?
C37 C42 1.391(4) . ?
C37 C38 1.397(4) . ?
C38 C39 1.387(4) . ?
C39 C40 1.380(4) . ?
C40 C41 1.389(4) . ?
C41 C42 1.378(4) . ?
C43 O43 1.406(4) . ?
C44 O44 1.413(5) . ?
C45 Cl1 1.765(3) . ?
C45 Cl2 1.767(3) . ?

loop_
_cod_related_entry_id
_cod_related_entry_database
_cod_related_entry_code
1 ChemSpider 21143446
